data_4131195
loop_
_publ_author_name
'Bertermann, R\"udiger'
'B\"ohnke, Julian'
'Braunschweig, Holger'
'Dewhurst, Rian D.'
'Kupfer, Thomas'
'Muessig, Jonas H.'
'Pentecost, Leanne'
'Radacki, Krzysztof'
'Sen, Sakya S.'
'Vargas, Alfredo'

_publ_section_title
;
 Dynamic, Reversible Oxidative Addition of Highly Polar Bonds to a
 Transition Metal.
;
_journal_issue 49
_journal_name_full 'Journal of the American Chemical Society'
_journal_page_first 16140
_journal_page_last 16147
_journal_paper_doi 10.1021/jacs.6b10609
_journal_volume 138
_journal_year 2016
_chemical_formula_moiety 'C47.15 H87.28 Cl11.27 In P3 Pt'
_chemical_formula_sum 'C47.15 H87.28 Cl11.27 In P3 Pt'
_chemical_formula_weight 1456.76
_space_group_crystal_system monoclinic
_space_group_IT_number 14
_space_group_name_Hall '-P 2yn'
_space_group_name_H-M_alt 'P 1 21/n 1'
_atom_sites_solution_hydrogens geom
_atom_sites_solution_primary iterative
_atom_sites_solution_secondary difmap
_audit_creation_method SHELXL-2014/7
_cell_angle_alpha 90
_cell_angle_beta 102.7630(10)
_cell_angle_gamma 90
_cell_formula_units_Z 4
_cell_length_a 14.1686(4)
_cell_length_b 18.4070(5)
_cell_length_c 23.6583(8)
_cell_measurement_reflns_used 9935
_cell_measurement_temperature 100(2)
_cell_measurement_theta_max 26.75
_cell_measurement_theta_min 2.32
_cell_volume 6017.7(3)
_computing_cell_refinement 'Saint+ ver. V8.37A (Bruker AXS)'
_computing_data_collection 'APEX2 ver. 2014.9 (Bruker AXS)'
_computing_data_reduction 'Saint+ ver. V8.37A (Bruker AXS)'
_computing_molecular_graphics 'ShelXLe (Huebschle et all, 2011)'
_computing_publication_material 'SHELXL-2014/7 (Sheldrick, 2014)'
_computing_structure_refinement 'SHELXL-2014/7 (Sheldrick, 2014)'
_computing_structure_solution 'SHELXT (Sheldrick, 2014)'
_diffrn_ambient_temperature 100(2)
_diffrn_detector 'CMOS area detector (Photon 100)'
_diffrn_detector_area_resol_mean 10.24
_diffrn_measured_fraction_theta_full 0.999
_diffrn_measured_fraction_theta_max 0.999
_diffrn_measurement_device_type 'Bruker D8 Quest'
_diffrn_measurement_method '\f and \w scans'
_diffrn_radiation_monochromator 'multi-layer mirror'
_diffrn_radiation_type MoK\a
_diffrn_radiation_wavelength 0.71073
_diffrn_reflns_av_R_equivalents 0.0459
_diffrn_reflns_av_unetI/netI 0.0206
_diffrn_reflns_Laue_measured_fraction_full 0.999
_diffrn_reflns_Laue_measured_fraction_max 0.999
_diffrn_reflns_limit_h_max 17
_diffrn_reflns_limit_h_min -17
_diffrn_reflns_limit_k_max 23
_diffrn_reflns_limit_k_min -23
_diffrn_reflns_limit_l_max 29
_diffrn_reflns_limit_l_min -29
_diffrn_reflns_number 122564
_diffrn_reflns_point_group_measured_fraction_full 0.999
_diffrn_reflns_point_group_measured_fraction_max 0.999
_diffrn_reflns_theta_full 26.000
_diffrn_reflns_theta_max 26.732
_diffrn_reflns_theta_min 2.083
_diffrn_source 'microfocus sealed tube (Incoatec ImS)'
_exptl_absorpt_coefficient_mu 3.317
_exptl_absorpt_correction_T_max 0.7454
_exptl_absorpt_correction_T_min 0.6414
_exptl_absorpt_correction_type multi-scan
_exptl_absorpt_process_details 'SadAbs 2014/5 (Bruker AXS)'
_exptl_crystal_colour colourless
_exptl_crystal_density_diffrn 1.608
_exptl_crystal_description block
_exptl_crystal_F_000 2935
_exptl_crystal_size_max 0.18
_exptl_crystal_size_mid 0.10
_exptl_crystal_size_min 0.08
_refine_diff_density_max 1.846
_refine_diff_density_min -2.821
_refine_diff_density_rms 0.141
_refine_ls_extinction_method none
_refine_ls_goodness_of_fit_ref 1.058
_refine_ls_hydrogen_treatment constr
_refine_ls_matrix_type full
_refine_ls_number_parameters 571
_refine_ls_number_reflns 12751
_refine_ls_number_restraints 33
_refine_ls_restrained_S_all 1.066
_refine_ls_R_factor_all 0.0435
_refine_ls_R_factor_gt 0.0339
_refine_ls_shift/su_max 0.003
_refine_ls_shift/su_mean 0.000
_refine_ls_structure_factor_coef Fsqd
_refine_ls_weighting_details 'w=1/[\s^2^(Fo^2^)+(0.0233P)^2^+41.6480P] where P=(Fo^2^+2Fc^2^)/3'
_refine_ls_weighting_scheme calc
_refine_ls_wR_factor_gt 0.0728
_refine_ls_wR_factor_ref 0.0788
_reflns_Friedel_coverage 0.000
_reflns_number_gt 11144
_reflns_number_total 12751
_reflns_threshold_expression 'I > 2\s(I)'
_cod_data_source_file ja6b10609_si_002.cif
_cod_data_source_block 12
_cod_original_sg_symbol_H-M 'P 21/n'
_cod_database_code 4131195
_shelx_shelxl_version_number 2014/7
_shelx_space_group_comment
;
The symmetry employed for this shelxl refinement is uniquely defined
by the following loop, which should always be used as a source of
symmetry information in preference to the above space-group names.
They are only intended as comments.
;
_shelx_estimated_absorpt_t_min 0.587
_shelx_estimated_absorpt_t_max 0.777

loop_
_space_group_symop_operation_xyz
'x, y, z'
'-x+1/2, y+1/2, -z+1/2'
'-x, -y, -z'
'x-1/2, -y-1/2, z-1/2'

loop_
_atom_site_label
_atom_site_type_symbol
_atom_site_fract_x
_atom_site_fract_y
_atom_site_fract_z
_atom_site_U_iso_or_equiv
_atom_site_adp_type
_atom_site_occupancy
_atom_site_site_symmetry_order
_atom_site_calc_flag
_atom_site_refinement_flags_posn
_atom_site_refinement_flags_adp
_atom_site_refinement_flags_occupancy
_atom_site_disorder_assembly
_atom_site_disorder_group
Pt01 Pt 0.13591(2) 0.26718(2) 0.30385(2) 0.00842(4) Uani 1 1 d . . . . .
P2 P 0.19146(7) 0.21146(5) 0.23053(4) 0.01022(19) Uani 1 1 d . . . . .
In01 In 0.15410(2) 0.39151(2) 0.25267(2) 0.01242(7) Uani 1 1 d . . . . .
P3 P 0.16832(7) 0.14526(5) 0.33090(4) 0.00933(19) Uani 1 1 d . . . . .
Cl01 Cl 0.08517(7) 0.51227(5) 0.26224(4) 0.0161(2) Uani 1 1 d . . . . .
P1 P 0.06502(7) 0.31862(5) 0.37430(4) 0.01022(19) Uani 1 1 d . . . . .
Cl02 Cl 0.11146(9) 0.39066(6) 0.14595(5) 0.0233(2) Uani 1 1 d . . . . .
Cl03 Cl 0.32273(8) 0.43322(6) 0.26675(6) 0.0263(3) Uani 1 1 d . . . . .
Cl09 Cl 0.67177(11) -0.07127(8) 0.37684(7) 0.0407(3) Uani 1 1 d . . . . .
Cl0A Cl 0.65014(11) 0.07724(8) 0.33230(7) 0.0458(4) Uani 1 1 d . . . . .
Cl0B Cl 0.78627(12) 0.07040(9) 0.48964(7) 0.0465(4) Uani 1 1 d . . . . .
Cl0D Cl 0.71255(13) 0.21260(10) 0.51191(9) 0.0607(5) Uani 1 1 d . . . . .
C00H C 0.2175(3) 0.1232(2) 0.26668(18) 0.0123(8) Uani 1 1 d . . . . .
H00A H 0.2877 0.1123 0.2770 0.015 Uiso 1 1 calc R U . . .
H00B H 0.1822 0.0829 0.2436 0.015 Uiso 1 1 calc R U . . .
C00I C 0.2661(3) 0.1341(2) 0.39577(17) 0.0118(8) Uani 1 1 d . . . . .
H00I H 0.2351 0.1376 0.4298 0.014 Uiso 1 1 calc R U . . .
C00J C 0.3031(3) 0.2415(2) 0.21001(18) 0.0132(8) Uani 1 1 d . . . . .
H00J H 0.2912 0.2916 0.1936 0.016 Uiso 1 1 calc R U . . .
C00K C 0.1149(3) 0.4086(2) 0.39820(17) 0.0129(8) Uani 1 1 d . . . . .
H00K H 0.0969 0.4399 0.3629 0.015 Uiso 1 1 calc R U . . .
C00L C 0.0855(3) 0.0678(2) 0.33391(18) 0.0140(8) Uani 1 1 d . . . . .
H00L H 0.1230 0.0229 0.3297 0.017 Uiso 1 1 calc R U . . .
C00M C 0.2261(3) 0.4104(2) 0.41423(19) 0.0173(9) Uani 1 1 d . . . . .
H00C H 0.2499 0.3847 0.4514 0.021 Uiso 1 1 calc R U . . .
H00D H 0.2522 0.3854 0.3839 0.021 Uiso 1 1 calc R U . . .
C00N C 0.3425(3) 0.1943(2) 0.40361(18) 0.0141(8) Uani 1 1 d . . . . .
H00E H 0.3804 0.1900 0.3733 0.017 Uiso 1 1 calc R U . . .
H00F H 0.3102 0.2423 0.3995 0.017 Uiso 1 1 calc R U . . .
C00O C -0.0029(3) 0.2232(2) 0.16924(19) 0.0185(9) Uani 1 1 d . . . . .
H00G H -0.0267 0.1863 0.1932 0.022 Uiso 1 1 calc R U . . .
H00H H -0.0006 0.2707 0.1891 0.022 Uiso 1 1 calc R U . . .
C00P C 0.3312(3) 0.1935(2) 0.16330(19) 0.0173(9) Uani 1 1 d . . . . .
H00M H 0.3385 0.1426 0.1770 0.021 Uiso 1 1 calc R U . . .
H00N H 0.2792 0.1951 0.1277 0.021 Uiso 1 1 calc R U . . .
C00Q C -0.0662(3) 0.3332(2) 0.34500(18) 0.0141(8) Uani 1 1 d . . . . .
H00Q H -0.0939 0.3517 0.3776 0.017 Uiso 1 1 calc R U . . .
C00R C 0.0991(3) 0.2024(2) 0.16248(18) 0.0150(8) Uani 1 1 d . . . . .
H00R H 0.1167 0.2387 0.1351 0.018 Uiso 1 1 calc R U . . .
C00S C -0.0015(3) 0.0681(2) 0.2826(2) 0.0199(9) Uani 1 1 d . . . . .
H00O H 0.0212 0.0720 0.2460 0.024 Uiso 1 1 calc R U . . .
H00P H -0.0429 0.1107 0.2853 0.024 Uiso 1 1 calc R U . . .
C00T C -0.0900(3) 0.3892(2) 0.29627(19) 0.0170(9) Uani 1 1 d . . . . .
H00S H -0.0650 0.3723 0.2627 0.020 Uiso 1 1 calc R U . . .
H00T H -0.0581 0.4359 0.3097 0.020 Uiso 1 1 calc R U . . .
C00U C 0.0727(4) 0.4480(2) 0.4441(2) 0.0216(9) Uani 1 1 d . . . . .
H00U H 0.0929 0.4228 0.4819 0.026 Uiso 1 1 calc R U . . .
H00V H 0.0012 0.4474 0.4328 0.026 Uiso 1 1 calc R U . . .
C00V C 0.0959(3) 0.1286(2) 0.13218(19) 0.0199(9) Uani 1 1 d . . . . .
H00W H 0.0723 0.0909 0.1555 0.024 Uiso 1 1 calc R U . . .
H00X H 0.1618 0.1148 0.1283 0.024 Uiso 1 1 calc R U . . .
C00W C -0.1996(3) 0.4006(3) 0.2778(2) 0.0219(10) Uani 1 1 d . . . . .
H00Y H -0.2233 0.4220 0.3105 0.026 Uiso 1 1 calc R U . . .
H00Z H -0.2138 0.4354 0.2451 0.026 Uiso 1 1 calc R U . . .
C00X C 0.3864(3) 0.2466(2) 0.26389(19) 0.0164(8) Uani 1 1 d . . . . .
H010 H 0.3681 0.2805 0.2922 0.020 Uiso 1 1 calc R U . . .
H011 H 0.3977 0.1982 0.2824 0.020 Uiso 1 1 calc R U . . .
C00Y C 0.0671(3) 0.2609(2) 0.43921(18) 0.0138(8) Uani 1 1 d . . . . .
H012 H 0.0589 0.2100 0.4243 0.017 Uiso 1 1 calc R U . . .
C00Z C 0.3163(3) 0.0595(2) 0.4003(2) 0.0200(9) Uani 1 1 d . . . . .
H013 H 0.3510 0.0540 0.3685 0.024 Uiso 1 1 calc R U . . .
H014 H 0.2672 0.0205 0.3964 0.024 Uiso 1 1 calc R U . . .
C010 C 0.0523(3) 0.0592(3) 0.3909(2) 0.0216(10) Uani 1 1 d . . . . .
H01A H 0.1094 0.0580 0.4237 0.026 Uiso 1 1 calc R U . . .
H01B H 0.0117 0.1013 0.3964 0.026 Uiso 1 1 calc R U . . .
C011 C 0.1640(3) 0.2615(2) 0.48316(18) 0.0146(8) Uani 1 1 d . . . . .
H01C H 0.1735 0.3095 0.5026 0.017 Uiso 1 1 calc R U . . .
H01D H 0.2171 0.2543 0.4626 0.017 Uiso 1 1 calc R U . . .
C012 C 0.4102(3) 0.1882(2) 0.46351(19) 0.0178(9) Uani 1 1 d . . . . .
H01E H 0.4589 0.2276 0.4685 0.021 Uiso 1 1 calc R U . . .
H01F H 0.3725 0.1939 0.4938 0.021 Uiso 1 1 calc R U . . .
C013 C -0.1177(3) 0.2611(2) 0.3249(2) 0.0192(9) Uani 1 1 d . . . . .
H01G H -0.0941 0.2417 0.2916 0.023 Uiso 1 1 calc R U . . .
H01H H -0.1028 0.2251 0.3568 0.023 Uiso 1 1 calc R U . . .
C014 C -0.0057(4) -0.0109(3) 0.3902(2) 0.0277(11) Uani 1 1 d . . . . .
H01I H 0.0367 -0.0531 0.3882 0.033 Uiso 1 1 calc R U . . .
H01J H -0.0288 -0.0147 0.4267 0.033 Uiso 1 1 calc R U . . .
C015 C -0.0151(3) 0.2723(3) 0.47204(19) 0.0192(9) Uani 1 1 d . . . . .
H01K H -0.0076 0.3203 0.4914 0.023 Uiso 1 1 calc R U . . .
H01L H -0.0786 0.2713 0.4443 0.023 Uiso 1 1 calc R U . . .
C016 C 0.5991(4) 0.0071(3) 0.3671(2) 0.0283(11) Uani 1 1 d . . . . .
H01M H 0.5910 0.0246 0.4054 0.034 Uiso 1 1 calc R U . . .
H01N H 0.5342 -0.0052 0.3436 0.034 Uiso 1 1 calc R U . . .
C017 C 0.1687(3) 0.2019(3) 0.52889(19) 0.0201(9) Uani 1 1 d . . . . .
H01O H 0.1640 0.1536 0.5099 0.024 Uiso 1 1 calc R U . . .
H01P H 0.2315 0.2045 0.5572 0.024 Uiso 1 1 calc R U . . .
C018 C 0.2614(4) 0.4893(3) 0.4198(2) 0.0260(10) Uani 1 1 d . . . . .
H01Q H 0.3329 0.4901 0.4316 0.031 Uiso 1 1 calc R U . . .
H01R H 0.2422 0.5137 0.3817 0.031 Uiso 1 1 calc R U . . .
C019 C 0.4799(3) 0.2733(3) 0.2483(2) 0.0233(10) Uani 1 1 d . . . . .
H01S H 0.4705 0.3234 0.2328 0.028 Uiso 1 1 calc R U . . .
H01T H 0.5327 0.2742 0.2836 0.028 Uiso 1 1 calc R U . . .
C01A C 0.4264(3) 0.2195(3) 0.1493(2) 0.0239(10) Uani 1 1 d . . . . .
H01U H 0.4451 0.1857 0.1211 0.029 Uiso 1 1 calc R U . . .
H01V H 0.4165 0.2681 0.1311 0.029 Uiso 1 1 calc R U . . .
C01B C -0.0716(4) 0.2278(3) 0.1099(2) 0.0269(11) Uani 1 1 d . . . . .
H01W H -0.0510 0.2679 0.0875 0.032 Uiso 1 1 calc R U . . .
H01X H -0.1377 0.2389 0.1149 0.032 Uiso 1 1 calc R U . . .
C01C C 0.3886(4) 0.0526(2) 0.4592(2) 0.0263(11) Uani 1 1 d . . . . .
H01Y H 0.3523 0.0516 0.4905 0.032 Uiso 1 1 calc R U . . .
H01Z H 0.4240 0.0061 0.4604 0.032 Uiso 1 1 calc R U . . .
C01D C -0.0111(3) 0.2120(3) 0.5174(2) 0.0224(10) Uani 1 1 d . . . . .
H015 H -0.0632 0.2199 0.5386 0.027 Uiso 1 1 calc R U . . .
H016 H -0.0225 0.1644 0.4976 0.027 Uiso 1 1 calc R U . . .
C01E C -0.2529(3) 0.3302(3) 0.2596(2) 0.0268(11) Uani 1 1 d . . . . .
H017 H -0.2355 0.3118 0.2239 0.032 Uiso 1 1 calc R U . . .
H018 H -0.3235 0.3392 0.2509 0.032 Uiso 1 1 calc R U . . .
C01F C 0.5081(3) 0.2236(3) 0.2033(2) 0.0263(11) Uani 1 1 d . . . . .
H019 H 0.5222 0.1743 0.2198 0.032 Uiso 1 1 calc R U . . .
H020 H 0.5673 0.2424 0.1927 0.032 Uiso 1 1 calc R U . . .
C01G C -0.0604(3) -0.0018(3) 0.2821(2) 0.0261(10) Uani 1 1 d . . . . .
H021 H -0.1183 0.0003 0.2498 0.031 Uiso 1 1 calc R U . . .
H022 H -0.0208 -0.0439 0.2753 0.031 Uiso 1 1 calc R U . . .
C01H C 0.4610(3) 0.1148(3) 0.4702(2) 0.0245(10) Uani 1 1 d . . . . .
H023 H 0.5040 0.1115 0.4425 0.029 Uiso 1 1 calc R U . . .
H024 H 0.5016 0.1106 0.5099 0.029 Uiso 1 1 calc R U . . .
C01I C 0.0278(4) 0.1335(3) 0.0718(2) 0.0312(12) Uani 1 1 d . . . . .
H025 H 0.0542 0.1689 0.0478 0.037 Uiso 1 1 calc R U . . .
H026 H 0.0245 0.0855 0.0525 0.037 Uiso 1 1 calc R U . . .
C01J C -0.2275(3) 0.2731(3) 0.3073(2) 0.0258(10) Uani 1 1 d . . . . .
H027 H -0.2597 0.2267 0.2934 0.031 Uiso 1 1 calc R U . . .
H028 H -0.2517 0.2890 0.3415 0.031 Uiso 1 1 calc R U . . .
C01K C -0.0924(3) -0.0128(3) 0.3387(2) 0.0295(11) Uani 1 1 d . . . . .
H029 H -0.1258 -0.0601 0.3379 0.035 Uiso 1 1 calc R U . . .
H02A H -0.1387 0.0259 0.3432 0.035 Uiso 1 1 calc R U . . .
C01L C 0.1093(4) 0.5271(3) 0.4498(2) 0.0320(12) Uani 1 1 d . . . . .
H02B H 0.0839 0.5531 0.4130 0.038 Uiso 1 1 calc R U . . .
H02C H 0.0844 0.5518 0.4807 0.038 Uiso 1 1 calc R U . . .
C01M C -0.0738(4) 0.1569(3) 0.0759(2) 0.0318(12) Uani 1 1 d . . . . .
H02D H -0.1036 0.1182 0.0953 0.038 Uiso 1 1 calc R U . . .
H02E H -0.1142 0.1635 0.0364 0.038 Uiso 1 1 calc R U . . .
C01N C 0.0862(3) 0.2105(3) 0.5604(2) 0.0237(10) Uani 1 1 d . . . . .
H02F H 0.0875 0.1697 0.5878 0.028 Uiso 1 1 calc R U . . .
H02G H 0.0951 0.2563 0.5830 0.028 Uiso 1 1 calc R U . . .
C01O C 0.2193(4) 0.5306(3) 0.4641(2) 0.0355(13) Uani 1 1 d . . . . .
H02H H 0.2401 0.5820 0.4650 0.043 Uiso 1 1 calc R U . . .
H02I H 0.2445 0.5097 0.5030 0.043 Uiso 1 1 calc R U . . .
C01Q C 0.7531(5) 0.1276(4) 0.5408(3) 0.0448(15) Uani 1 1 d . . . . .
H02L H 0.8094 0.1346 0.5736 0.054 Uiso 1 1 calc R U . . .
H02M H 0.7011 0.1041 0.5562 0.054 Uiso 1 1 calc R U . . .
C1_1 C 0.5153(11) 0.4022(8) 0.3897(7) 0.079(2) Uiso 0.632(5) 1 d . U P A 1
H1A_1 H 0.4615 0.3985 0.3551 0.095 Uiso 0.632(5) 1 calc R U P A 1
H1B_1 H 0.4909 0.4216 0.4228 0.095 Uiso 0.632(5) 1 calc R U P A 1
Cl1_1 Cl 0.5819(3) 0.31271(17) 0.40771(15) 0.0552(9) Uiso 0.632(5) 1 d . U P A 1
Cl2_1 Cl 0.6183(5) 0.4559(3) 0.3754(3) 0.1041(16) Uiso 0.632(5) 1 d . U P A 1
C1_11 C 0.5171(18) 0.3947(9) 0.3531(3) 0.086(3) Uiso 0.368(5) 1 d G U P A 2
H1A_11 H 0.4557 0.4095 0.3268 0.103 Uiso 0.368(5) 1 calc R U P A 2
H1B_11 H 0.5535 0.3637 0.3311 0.103 Uiso 0.368(5) 1 calc R U P A 2
Cl1_11 Cl 0.4932(6) 0.3465(4) 0.4126(3) 0.096(2) Uiso 0.368(5) 1 d G U P A 2
Cl2_11 Cl 0.5859(7) 0.4717(4) 0.3799(4) 0.086(2) Uiso 0.368(5) 1 d G U P A 2
C1_21 C 0.495(4) 0.3942(9) 0.430(3) 0.080(3) Uiso 0.138(5) 1 d G U P B 3
H1A_21 H 0.5014 0.3971 0.4720 0.096 Uiso 0.138(5) 1 calc R U P B 3
H1B_21 H 0.4253 0.3953 0.4106 0.096 Uiso 0.138(5) 1 calc R U P B 3
Cl1_21 Cl 0.5480(19) 0.3136(6) 0.4114(9) 0.077(4) Uiso 0.138(5) 1 d G U P B 3
Cl2_21 Cl 0.5550(9) 0.4677(6) 0.4055(6) 0.048(3) Uiso 0.138(5) 1 d G U P B 3
C1_2 C 0.8447(3) 0.5865(5) 0.3329(3) 0.0343(19) Uiso 0.632(5) 1 d G U P A 1
H1A_2 H 0.9019 0.6188 0.3420 0.041 Uiso 0.632(5) 1 calc R U P A 1
H1B_2 H 0.8561 0.5490 0.3051 0.041 Uiso 0.632(5) 1 calc R U P A 1
Cl1_2 Cl 0.8265(2) 0.54504(14) 0.39661(10) 0.0415(7) Uiso 0.632(5) 1 d G U P A 1
Cl2_2 Cl 0.74047(19) 0.63698(17) 0.30278(12) 0.0436(7) Uiso 0.632(5) 1 d G U P A 1
C1_22 C 0.8186(13) 0.5826(10) 0.3232(7) 0.035(2) Uiso 0.368(5) 1 d G U P A 2
H1A_22 H 0.8743 0.5967 0.3067 0.042 Uiso 0.368(5) 1 calc R U P A 2
H1B_22 H 0.7864 0.5403 0.3013 0.042 Uiso 0.368(5) 1 calc R U P A 2
Cl1_22 Cl 0.8596(5) 0.5592(3) 0.3981(2) 0.0510(13) Uiso 0.368(5) 1 d . U P A 2
Cl2_22 Cl 0.7369(3) 0.6552(3) 0.3176(2) 0.0413(11) Uiso 0.368(5) 1 d . U P A 2

loop_
_atom_site_aniso_label
_atom_site_aniso_U_11
_atom_site_aniso_U_22
_atom_site_aniso_U_33
_atom_site_aniso_U_23
_atom_site_aniso_U_13
_atom_site_aniso_U_12
Pt01 0.00763(7) 0.00758(7) 0.01006(7) 0.00065(5) 0.00196(5) 0.00073(5)
P2 0.0115(5) 0.0094(5) 0.0098(5) 0.0004(4) 0.0025(4) 0.0022(4)
In01 0.01443(14) 0.00858(13) 0.01521(14) 0.00241(10) 0.00536(11) 0.00112(10)
P3 0.0091(4) 0.0080(4) 0.0105(5) 0.0018(4) 0.0015(4) -0.0002(4)
Cl01 0.0179(5) 0.0102(4) 0.0205(5) 0.0005(4) 0.0049(4) 0.0017(4)
P1 0.0088(4) 0.0106(5) 0.0115(5) -0.0006(4) 0.0029(4) 0.0009(4)
Cl02 0.0409(6) 0.0154(5) 0.0152(5) 0.0029(4) 0.0095(5) 0.0028(5)
Cl03 0.0158(5) 0.0145(5) 0.0501(8) 0.0071(5) 0.0102(5) 0.0003(4)
Cl09 0.0459(8) 0.0353(7) 0.0450(8) 0.0073(6) 0.0191(7) 0.0118(6)
Cl0A 0.0407(8) 0.0405(8) 0.0499(9) 0.0170(7) -0.0037(7) -0.0103(6)
Cl0B 0.0477(8) 0.0498(9) 0.0416(8) -0.0066(7) 0.0093(7) -0.0159(7)
Cl0D 0.0429(9) 0.0543(10) 0.0817(13) -0.0037(9) 0.0069(9) -0.0012(8)
C00H 0.0119(18) 0.0090(18) 0.015(2) 0.0005(15) 0.0017(15) 0.0028(14)
C00I 0.0107(18) 0.0113(19) 0.0124(19) 0.0005(15) 0.0003(15) -0.0007(15)
C00J 0.0149(19) 0.0105(18) 0.016(2) 0.0021(15) 0.0066(16) 0.0009(15)
C00K 0.019(2) 0.0108(19) 0.0094(19) -0.0027(15) 0.0037(15) -0.0024(15)
C00L 0.0138(19) 0.0091(18) 0.018(2) 0.0001(15) 0.0016(16) -0.0033(15)
C00M 0.015(2) 0.018(2) 0.018(2) 0.0006(17) 0.0002(16) -0.0057(16)
C00N 0.0114(19) 0.014(2) 0.016(2) 0.0017(16) 0.0009(16) -0.0015(15)
C00O 0.016(2) 0.018(2) 0.020(2) 0.0006(17) -0.0006(17) 0.0026(16)
C00P 0.021(2) 0.017(2) 0.015(2) 0.0029(16) 0.0072(17) 0.0024(17)
C00Q 0.0100(18) 0.016(2) 0.016(2) 0.0014(16) 0.0028(15) 0.0003(15)
C00R 0.016(2) 0.014(2) 0.014(2) -0.0006(16) 0.0009(16) -0.0001(16)
C00S 0.014(2) 0.016(2) 0.027(2) 0.0037(18) -0.0024(18) -0.0026(16)
C00T 0.0116(19) 0.018(2) 0.021(2) 0.0025(17) 0.0021(16) 0.0015(16)
C00U 0.030(2) 0.015(2) 0.022(2) -0.0054(18) 0.0119(19) -0.0027(18)
C00V 0.026(2) 0.018(2) 0.014(2) -0.0029(17) -0.0007(18) 0.0032(18)
C00W 0.012(2) 0.026(2) 0.027(2) 0.0033(19) 0.0012(17) 0.0046(17)
C00X 0.0119(19) 0.018(2) 0.020(2) 0.0030(17) 0.0055(16) -0.0010(16)
C00Y 0.0136(19) 0.0128(19) 0.015(2) 0.0014(16) 0.0036(16) -0.0004(15)
C00Z 0.020(2) 0.014(2) 0.022(2) -0.0011(17) -0.0054(18) 0.0044(17)
C010 0.024(2) 0.021(2) 0.022(2) 0.0027(18) 0.0101(19) -0.0096(18)
C011 0.0149(19) 0.015(2) 0.014(2) -0.0001(16) 0.0042(16) 0.0005(16)
C012 0.017(2) 0.018(2) 0.015(2) -0.0019(17) -0.0024(17) -0.0029(17)
C013 0.013(2) 0.018(2) 0.025(2) -0.0008(18) 0.0017(17) -0.0038(17)
C014 0.029(3) 0.027(3) 0.030(3) 0.003(2) 0.011(2) -0.012(2)
C015 0.016(2) 0.029(2) 0.014(2) 0.0007(18) 0.0085(17) -0.0008(18)
C016 0.027(2) 0.027(3) 0.028(3) 0.006(2) 0.002(2) 0.002(2)
C017 0.021(2) 0.022(2) 0.015(2) 0.0057(18) 0.0012(17) -0.0001(18)
C018 0.027(2) 0.022(2) 0.029(3) 0.000(2) 0.004(2) -0.012(2)
C019 0.017(2) 0.029(3) 0.026(2) 0.001(2) 0.0097(18) -0.0062(19)
C01A 0.030(3) 0.023(2) 0.025(2) 0.0024(19) 0.019(2) 0.0020(19)
C01B 0.023(2) 0.028(3) 0.024(2) 0.001(2) -0.0099(19) 0.005(2)
C01C 0.027(2) 0.015(2) 0.030(3) 0.0048(19) -0.009(2) 0.0039(19)
C01D 0.022(2) 0.028(2) 0.020(2) -0.0004(19) 0.0093(18) -0.0083(19)
C01E 0.013(2) 0.031(3) 0.033(3) 0.004(2) -0.0014(19) -0.0021(19)
C01F 0.020(2) 0.028(3) 0.036(3) 0.004(2) 0.016(2) 0.0006(19)
C01G 0.018(2) 0.021(2) 0.035(3) 0.001(2) -0.004(2) -0.0072(18)
C01H 0.019(2) 0.022(2) 0.026(2) 0.0001(19) -0.0081(19) 0.0048(18)
C01I 0.044(3) 0.025(3) 0.019(2) -0.008(2) -0.006(2) 0.001(2)
C01J 0.015(2) 0.028(3) 0.034(3) 0.001(2) 0.0036(19) -0.0063(19)
C01K 0.020(2) 0.025(3) 0.043(3) 0.002(2) 0.006(2) -0.010(2)
C01L 0.051(3) 0.017(2) 0.033(3) -0.008(2) 0.019(3) -0.003(2)
C01M 0.033(3) 0.032(3) 0.021(3) -0.003(2) -0.014(2) 0.003(2)
C01N 0.030(3) 0.025(2) 0.016(2) 0.0038(18) 0.0061(19) -0.008(2)
C01O 0.056(4) 0.023(3) 0.028(3) -0.012(2) 0.010(3) -0.020(2)
C01Q 0.044(3) 0.052(4) 0.041(3) -0.005(3) 0.015(3) -0.013(3)

loop_
_atom_type_symbol
_atom_type_description
_atom_type_scat_dispersion_real
_atom_type_scat_dispersion_imag
_atom_type_scat_source
C C 0.0033 0.0016 'International Tables Vol C Tables 4.2.6.8 and 6.1.1.4'
H H 0.0000 0.0000 'International Tables Vol C Tables 4.2.6.8 and 6.1.1.4'
P P 0.1023 0.0942 'International Tables Vol C Tables 4.2.6.8 and 6.1.1.4'
Cl Cl 0.1484 0.1585 'International Tables Vol C Tables 4.2.6.8 and 6.1.1.4'
In In -0.7276 1.3100 'International Tables Vol C Tables 4.2.6.8 and 6.1.1.4'
Pt Pt -1.7033 8.3905 'International Tables Vol C Tables 4.2.6.8 and 6.1.1.4'

loop_
_geom_angle_atom_site_label_1
_geom_angle_atom_site_label_2
_geom_angle_atom_site_label_3
_geom_angle
P2 Pt01 P1 174.42(4)
P2 Pt01 P3 72.58(4)
P1 Pt01 P3 106.41(4)
P2 Pt01 In01 87.48(3)
P1 Pt01 In01 94.44(3)
P3 Pt01 In01 157.44(3)
C00H P2 C00J 107.05(18)
C00H P2 C00R 110.95(19)
C00J P2 C00R 106.40(19)
C00H P2 Pt01 96.34(13)
C00J P2 Pt01 121.53(14)
C00R P2 Pt01 113.83(14)
Cl01 In01 Cl03 95.68(4)
Cl01 In01 Cl02 95.03(4)
Cl03 In01 Cl02 98.72(4)
Cl01 In01 Pt01 131.57(3)
Cl03 In01 Pt01 113.60(3)
Cl02 In01 Pt01 116.10(3)
C00I P3 C00H 108.03(18)
C00I P3 C00L 104.36(18)
C00H P3 C00L 102.65(19)
C00I P3 Pt01 113.59(13)
C00H P3 Pt01 94.15(13)
C00L P3 Pt01 130.98(14)
C00K P1 C00Q 105.68(19)
C00K P1 C00Y 108.96(19)
C00Q P1 C00Y 102.83(18)
C00K P1 Pt01 112.89(13)
C00Q P1 Pt01 110.28(14)
C00Y P1 Pt01 115.33(14)
P2 C00H P3 96.60(18)
P2 C00H H00A 112.4
P3 C00H H00A 112.4
P2 C00H H00B 112.4
P3 C00H H00B 112.4
H00A C00H H00B 110.0
C00N C00I C00Z 109.5(3)
C00N C00I P3 113.7(3)
C00Z C00I P3 114.2(3)
C00N C00I H00I 106.3
C00Z C00I H00I 106.3
P3 C00I H00I 106.3
C00P C00J C00X 111.0(3)
C00P C00J P2 113.1(3)
C00X C00J P2 110.3(3)
C00P C00J H00J 107.4
C00X C00J H00J 107.4
P2 C00J H00J 107.4
C00U C00K C00M 110.7(3)
C00U C00K P1 117.4(3)
C00M C00K P1 113.5(3)
C00U C00K H00K 104.6
C00M C00K H00K 104.6
P1 C00K H00K 104.6
C00S C00L C010 110.5(4)
C00S C00L P3 111.9(3)
C010 C00L P3 115.7(3)
C00S C00L H00L 106.0
C010 C00L H00L 106.0
P3 C00L H00L 106.0
C018 C00M C00K 109.8(4)
C018 C00M H00C 109.7
C00K C00M H00C 109.7
C018 C00M H00D 109.7
C00K C00M H00D 109.7
H00C C00M H00D 108.2
C012 C00N C00I 109.9(3)
C012 C00N H00E 109.7
C00I C00N H00E 109.7
C012 C00N H00F 109.7
C00I C00N H00F 109.7
H00E C00N H00F 108.2
C01B C00O C00R 110.0(4)
C01B C00O H00G 109.7
C00R C00O H00G 109.7
C01B C00O H00H 109.7
C00R C00O H00H 109.7
H00G C00O H00H 108.2
C01A C00P C00J 110.9(4)
C01A C00P H00M 109.5
C00J C00P H00M 109.5
C01A C00P H00N 109.5
C00J C00P H00N 109.5
H00M C00P H00N 108.0
C00T C00Q C013 109.8(3)
C00T C00Q P1 114.5(3)
C013 C00Q P1 111.1(3)
C00T C00Q H00Q 107.0
C013 C00Q H00Q 107.0
P1 C00Q H00Q 107.0
C00V C00R C00O 109.8(4)
C00V C00R P2 115.5(3)
C00O C00R P2 112.9(3)
C00V C00R H00R 106.0
C00O C00R H00R 106.0
P2 C00R H00R 106.0
C00L C00S C01G 110.3(4)
C00L C00S H00O 109.6
C01G C00S H00O 109.6
C00L C00S H00P 109.6
C01G C00S H00P 109.6
H00O C00S H00P 108.1
C00Q C00T C00W 110.4(4)
C00Q C00T H00S 109.6
C00W C00T H00S 109.6
C00Q C00T H00T 109.6
C00W C00T H00T 109.6
H00S C00T H00T 108.1
C00K C00U C01L 109.4(4)
C00K C00U H00U 109.8
C01L C00U H00U 109.8
C00K C00U H00V 109.8
C01L C00U H00V 109.8
H00U C00U H00V 108.2
C00R C00V C01I 109.3(4)
C00R C00V H00W 109.8
C01I C00V H00W 109.8
C00R C00V H00X 109.8
C01I C00V H00X 109.8
H00W C00V H00X 108.3
C01E C00W C00T 111.9(4)
C01E C00W H00Y 109.2
C00T C00W H00Y 109.2
C01E C00W H00Z 109.2
C00T C00W H00Z 109.2
H00Y C00W H00Z 107.9
C019 C00X C00J 111.5(4)
C019 C00X H010 109.3
C00J C00X H010 109.3
C019 C00X H011 109.3
C00J C00X H011 109.3
H010 C00X H011 108.0
C011 C00Y C015 108.7(3)
C011 C00Y P1 113.9(3)
C015 C00Y P1 117.3(3)
C011 C00Y H012 105.3
C015 C00Y H012 105.3
P1 C00Y H012 105.3
C00I C00Z C01C 109.9(4)
C00I C00Z H013 109.7
C01C C00Z H013 109.7
C00I C00Z H014 109.7
C01C C00Z H014 109.7
H013 C00Z H014 108.2
C014 C010 C00L 110.4(4)
C014 C010 H01A 109.6
C00L C010 H01A 109.6
C014 C010 H01B 109.6
C00L C010 H01B 109.6
H01A C010 H01B 108.1
C00Y C011 C017 111.5(3)
C00Y C011 H01C 109.3
C017 C011 H01C 109.3
C00Y C011 H01D 109.3
C017 C011 H01D 109.3
H01C C011 H01D 108.0
C01H C012 C00N 110.3(4)
C01H C012 H01E 109.6
C00N C012 H01E 109.6
C01H C012 H01F 109.6
C00N C012 H01F 109.6
H01E C012 H01F 108.1
C01J C013 C00Q 110.2(4)
C01J C013 H01G 109.6
C00Q C013 H01G 109.6
C01J C013 H01H 109.6
C00Q C013 H01H 109.6
H01G C013 H01H 108.1
C01K C014 C010 111.3(4)
C01K C014 H01I 109.4
C010 C014 H01I 109.4
C01K C014 H01J 109.4
C010 C014 H01J 109.4
H01I C014 H01J 108.0
C01D C015 C00Y 109.6(4)
C01D C015 H01K 109.7
C00Y C015 H01K 109.7
C01D C015 H01L 109.7
C00Y C015 H01L 109.7
H01K C015 H01L 108.2
Cl09 C016 Cl0A 111.8(3)
Cl09 C016 H01M 109.3
Cl0A C016 H01M 109.3
Cl09 C016 H01N 109.3
Cl0A C016 H01N 109.3
H01M C016 H01N 107.9
C01N C017 C011 110.6(4)
C01N C017 H01O 109.5
C011 C017 H01O 109.5
C01N C017 H01P 109.5
C011 C017 H01P 109.5
H01O C017 H01P 108.1
C01O C018 C00M 111.3(4)
C01O C018 H01Q 109.4
C00M C018 H01Q 109.4
C01O C018 H01R 109.4
C00M C018 H01R 109.4
H01Q C018 H01R 108.0
C01F C019 C00X 110.5(4)
C01F C019 H01S 109.5
C00X C019 H01S 109.5
C01F C019 H01T 109.5
C00X C019 H01T 109.5
H01S C019 H01T 108.1
C01F C01A C00P 112.1(4)
C01F C01A H01U 109.2
C00P C01A H01U 109.2
C01F C01A H01V 109.2
C00P C01A H01V 109.2
H01U C01A H01V 107.9
C00O C01B C01M 111.8(4)
C00O C01B H01W 109.3
C01M C01B H01W 109.3
C00O C01B H01X 109.3
C01M C01B H01X 109.3
H01W C01B H01X 107.9
C01H C01C C00Z 112.4(4)
C01H C01C H01Y 109.1
C00Z C01C H01Y 109.1
C01H C01C H01Z 109.1
C00Z C01C H01Z 109.1
H01Y C01C H01Z 107.9
C01N C01D C015 111.6(4)
C01N C01D H015 109.3
C015 C01D H015 109.3
C01N C01D H016 109.3
C015 C01D H016 109.3
H015 C01D H016 108.0
C00W C01E C01J 111.0(4)
C00W C01E H017 109.4
C01J C01E H017 109.4
C00W C01E H018 109.4
C01J C01E H018 109.4
H017 C01E H018 108.0
C019 C01F C01A 110.3(4)
C019 C01F H019 109.6
C01A C01F H019 109.6
C019 C01F H020 109.6
C01A C01F H020 109.6
H019 C01F H020 108.1
C01K C01G C00S 111.9(4)
C01K C01G H021 109.2
C00S C01G H021 109.2
C01K C01G H022 109.2
C00S C01G H022 109.2
H021 C01G H022 107.9
C01C C01H C012 111.4(4)
C01C C01H H023 109.3
C012 C01H H023 109.3
C01C C01H H024 109.3
C012 C01H H024 109.3
H023 C01H H024 108.0
C01M C01I C00V 111.3(4)
C01M C01I H025 109.4
C00V C01I H025 109.4
C01M C01I H026 109.4
C00V C01I H026 109.4
H025 C01I H026 108.0
C01E C01J C013 111.1(4)
C01E C01J H027 109.4
C013 C01J H027 109.4
C01E C01J H028 109.4
C013 C01J H028 109.4
H027 C01J H028 108.0
C01G C01K C014 110.9(4)
C01G C01K H029 109.5
C014 C01K H029 109.5
C01G C01K H02A 109.5
C014 C01K H02A 109.5
H029 C01K H02A 108.0
C01O C01L C00U 111.6(4)
C01O C01L H02B 109.3
C00U C01L H02B 109.3
C01O C01L H02C 109.3
C00U C01L H02C 109.3
H02B C01L H02C 108.0
C01I C01M C01B 111.4(4)
C01I C01M H02D 109.3
C01B C01M H02D 109.3
C01I C01M H02E 109.3
C01B C01M H02E 109.3
H02D C01M H02E 108.0
C01D C01N C017 110.7(4)
C01D C01N H02F 109.5
C017 C01N H02F 109.5
C01D C01N H02G 109.5
C017 C01N H02G 109.5
H02F C01N H02G 108.1
C018 C01O C01L 111.4(4)
C018 C01O H02H 109.4
C01L C01O H02H 109.4
C018 C01O H02I 109.4
C01L C01O H02I 109.4
H02H C01O H02I 108.0
Cl0B C01Q Cl0D 112.5(4)
Cl0B C01Q H02L 109.1
Cl0D C01Q H02L 109.1
Cl0B C01Q H02M 109.1
Cl0D C01Q H02M 109.1
H02L C01Q H02M 107.8
Cl2_1 C1_1 Cl1_1 97.5(8)
Cl2_1 C1_1 H1A_1 112.3
Cl1_1 C1_1 H1A_1 112.3
Cl2_1 C1_1 H1B_1 112.3
Cl1_1 C1_1 H1B_1 112.3
H1A_1 C1_1 H1B_1 109.9
Cl1_11 C1_11 Cl2_11 107.9
Cl1_11 C1_11 H1A_11 110.1
Cl2_11 C1_11 H1A_11 110.1
Cl1_11 C1_11 H1B_11 110.1
Cl2_11 C1_11 H1B_11 110.1
H1A_11 C1_11 H1B_11 108.4
Cl1_21 C1_21 Cl2_21 107.9
Cl1_21 C1_21 H1A_21 110.1
Cl2_21 C1_21 H1A_21 110.1
Cl1_21 C1_21 H1B_21 110.1
Cl2_21 C1_21 H1B_21 110.1
H1A_21 C1_21 H1B_21 108.4
Cl2_2 C1_2 Cl1_2 107.9
Cl2_2 C1_2 H1A_2 110.1
Cl1_2 C1_2 H1A_2 110.1
Cl2_2 C1_2 H1B_2 110.1
Cl1_2 C1_2 H1B_2 110.1
H1A_2 C1_2 H1B_2 108.4
Cl2_22 C1_22 Cl1_22 108.9(9)
Cl2_22 C1_22 H1A_22 109.9
Cl1_22 C1_22 H1A_22 109.9
Cl2_22 C1_22 H1B_22 109.9
Cl1_22 C1_22 H1B_22 109.9
H1A_22 C1_22 H1B_22 108.3

loop_
_geom_bond_atom_site_label_1
_geom_bond_atom_site_label_2
_geom_bond_distance
Pt01 P2 2.2987(10)
Pt01 P1 2.3286(10)
Pt01 P3 2.3511(10)
Pt01 In01 2.6283(3)
P2 C00H 1.835(4)
P2 C00J 1.839(4)
P2 C00R 1.844(4)
In01 Cl01 2.4584(10)
In01 Cl03 2.4611(11)
In01 Cl02 2.4629(11)
P3 C00I 1.838(4)
P3 C00H 1.851(4)
P3 C00L 1.858(4)
P1 C00K 1.840(4)
P1 C00Q 1.855(4)
P1 C00Y 1.862(4)
Cl09 C016 1.758(5)
Cl0A C016 1.770(5)
Cl0B C01Q 1.746(7)
Cl0D C01Q 1.753(7)
C00H H00A 0.9900
C00H H00B 0.9900
C00I C00N 1.531(5)
C00I C00Z 1.539(6)
C00I H00I 1.0000
C00J C00P 1.534(6)
C00J C00X 1.537(6)
C00J H00J 1.0000
C00K C00U 1.533(6)
C00K C00M 1.538(6)
C00K H00K 1.0000
C00L C00S 1.527(6)
C00L C010 1.530(6)
C00L H00L 1.0000
C00M C018 1.532(6)
C00M H00C 0.9900
C00M H00D 0.9900
C00N C012 1.530(6)
C00N H00E 0.9900
C00N H00F 0.9900
C00O C01B 1.525(6)
C00O C00R 1.537(6)
C00O H00G 0.9900
C00O H00H 0.9900
C00P C01A 1.533(6)
C00P H00M 0.9900
C00P H00N 0.9900
C00Q C00T 1.528(6)
C00Q C013 1.537(6)
C00Q H00Q 1.0000
C00R C00V 1.533(6)
C00R H00R 1.0000
C00S C01G 1.532(6)
C00S H00O 0.9900
C00S H00P 0.9900
C00T C00W 1.532(6)
C00T H00S 0.9900
C00T H00T 0.9900
C00U C01L 1.541(6)
C00U H00U 0.9900
C00U H00V 0.9900
C00V C01I 1.540(6)
C00V H00W 0.9900
C00V H00X 0.9900
C00W C01E 1.515(7)
C00W H00Y 0.9900
C00W H00Z 0.9900
C00X C019 1.532(6)
C00X H010 0.9900
C00X H011 0.9900
C00Y C011 1.529(6)
C00Y C015 1.550(6)
C00Y H012 1.0000
C00Z C01C 1.542(6)
C00Z H013 0.9900
C00Z H014 0.9900
C010 C014 1.527(6)
C010 H01A 0.9900
C010 H01B 0.9900
C011 C017 1.533(6)
C011 H01C 0.9900
C011 H01D 0.9900
C012 C01H 1.523(6)
C012 H01E 0.9900
C012 H01F 0.9900
C013 C01J 1.534(6)
C013 H01G 0.9900
C013 H01H 0.9900
C014 C01K 1.527(7)
C014 H01I 0.9900
C014 H01J 0.9900
C015 C01D 1.537(6)
C015 H01K 0.9900
C015 H01L 0.9900
C016 H01M 0.9900
C016 H01N 0.9900
C017 C01N 1.527(6)
C017 H01O 0.9900
C017 H01P 0.9900
C018 C01O 1.519(7)
C018 H01Q 0.9900
C018 H01R 0.9900
C019 C01F 1.523(7)
C019 H01S 0.9900
C019 H01T 0.9900
C01A C01F 1.524(7)
C01A H01U 0.9900
C01A H01V 0.9900
C01B C01M 1.529(7)
C01B H01W 0.9900
C01B H01X 0.9900
C01C C01H 1.521(7)
C01C H01Y 0.9900
C01C H01Z 0.9900
C01D C01N 1.522(7)
C01D H015 0.9900
C01D H016 0.9900
C01E C01J 1.525(7)
C01E H017 0.9900
C01E H018 0.9900
C01F H019 0.9900
C01F H020 0.9900
C01G C01K 1.520(7)
C01G H021 0.9900
C01G H022 0.9900
C01H H023 0.9900
C01H H024 0.9900
C01I C01M 1.527(8)
C01I H025 0.9900
C01I H026 0.9900
C01J H027 0.9900
C01J H028 0.9900
C01K H029 0.9900
C01K H02A 0.9900
C01L C01O 1.521(8)
C01L H02B 0.9900
C01L H02C 0.9900
C01M H02D 0.9900
C01M H02E 0.9900
C01N H02F 0.9900
C01N H02G 0.9900
C01O H02H 0.9900
C01O H02I 0.9900
C01Q H02L 0.9900
C01Q H02M 0.9900
C1_1 Cl2_1 1.854(16)
C1_1 Cl1_1 1.900(16)
C1_1 H1A_1 0.9900
C1_1 H1B_1 0.9900
C1_11 Cl1_11 1.7578
C1_11 Cl2_11 1.7579
C1_11 H1A_11 0.9900
C1_11 H1B_11 0.9900
C1_21 Cl1_21 1.7576
C1_21 Cl2_21 1.7578
C1_21 H1A_21 0.9900
C1_21 H1B_21 0.9900
C1_2 Cl2_2 1.7577
C1_2 Cl1_2 1.7579
C1_2 H1A_2 0.9900
C1_2 H1B_2 0.9900
C1_22 Cl2_22 1.754(18)
C1_22 Cl1_22 1.791(17)
C1_22 H1A_22 0.9900
C1_22 H1B_22 0.9900

loop_
_geom_torsion_atom_site_label_1
_geom_torsion_atom_site_label_2
_geom_torsion_atom_site_label_3
_geom_torsion_atom_site_label_4
_geom_torsion
C00J P2 C00H P3 130.66(19)
C00R P2 C00H P3 -113.6(2)
Pt01 P2 C00H P3 4.90(16)
C00I P3 C00H P2 -121.23(18)
C00L P3 C00H P2 128.87(19)
Pt01 P3 C00H P2 -4.77(16)
C00H P3 C00I C00N 73.3(3)
C00L P3 C00I C00N -178.0(3)
Pt01 P3 C00I C00N -29.7(3)
C00H P3 C00I C00Z -53.4(3)
C00L P3 C00I C00Z 55.3(3)
Pt01 P3 C00I C00Z -156.4(3)
C00H P2 C00J C00P 66.8(3)
C00R P2 C00J C00P -51.9(3)
Pt01 P2 C00J C00P 175.7(2)
C00H P2 C00J C00X -58.2(3)
C00R P2 C00J C00X -176.9(3)
Pt01 P2 C00J C00X 50.7(3)
C00Q P1 C00K C00U 58.8(4)
C00Y P1 C00K C00U -51.1(4)
Pt01 P1 C00K C00U 179.4(3)
C00Q P1 C00K C00M -170.0(3)
C00Y P1 C00K C00M 80.1(3)
Pt01 P1 C00K C00M -49.4(3)
C00I P3 C00L C00S -179.9(3)
C00H P3 C00L C00S -67.3(3)
Pt01 P3 C00L C00S 39.8(4)
C00I P3 C00L C010 52.4(4)
C00H P3 C00L C010 165.0(3)
Pt01 P3 C00L C010 -87.9(3)
C00U C00K C00M C018 -58.6(5)
P1 C00K C00M C018 166.9(3)
C00Z C00I C00N C012 -61.0(4)
P3 C00I C00N C012 169.9(3)
C00X C00J C00P C01A -53.5(5)
P2 C00J C00P C01A -178.1(3)
C00K P1 C00Q C00T 56.6(3)
C00Y P1 C00Q C00T 170.8(3)
Pt01 P1 C00Q C00T -65.7(3)
C00K P1 C00Q C013 -178.3(3)
C00Y P1 C00Q C013 -64.1(3)
Pt01 P1 C00Q C013 59.4(3)
C01B C00O C00R C00V -59.8(5)
C01B C00O C00R P2 169.8(3)
C00H P2 C00R C00V -28.8(4)
C00J P2 C00R C00V 87.3(3)
Pt01 P2 C00R C00V -136.1(3)
C00H P2 C00R C00O 98.7(3)
C00J P2 C00R C00O -145.2(3)
Pt01 P2 C00R C00O -8.7(3)
C010 C00L C00S C01G -57.3(5)
P3 C00L C00S C01G 172.3(3)
C013 C00Q C00T C00W 57.8(5)
P1 C00Q C00T C00W -176.4(3)
C00M C00K C00U C01L 58.1(5)
P1 C00K C00U C01L -169.4(3)
C00O C00R C00V C01I 60.3(5)
P2 C00R C00V C01I -170.7(3)
C00Q C00T C00W C01E -56.4(5)
C00P C00J C00X C019 55.1(5)
P2 C00J C00X C019 -178.7(3)
C00K P1 C00Y C011 -48.5(3)
C00Q P1 C00Y C011 -160.3(3)
Pt01 P1 C00Y C011 79.7(3)
C00K P1 C00Y C015 80.0(3)
C00Q P1 C00Y C015 -31.8(4)
Pt01 P1 C00Y C015 -151.8(3)
C00N C00I C00Z C01C 57.7(5)
P3 C00I C00Z C01C -173.5(3)
C00S C00L C010 C014 58.0(5)
P3 C00L C010 C014 -173.6(3)
C015 C00Y C011 C017 59.0(5)
P1 C00Y C011 C017 -168.2(3)
C00I C00N C012 C01H 59.9(5)
C00T C00Q C013 C01J -58.6(5)
P1 C00Q C013 C01J 173.7(3)
C00L C010 C014 C01K -56.8(5)
C011 C00Y C015 C01D -58.5(5)
P1 C00Y C015 C01D 170.6(3)
C00Y C011 C017 C01N -57.7(5)
C00K C00M C018 C01O 56.8(5)
C00J C00X C019 C01F -57.1(5)
C00J C00P C01A C01F 55.0(5)
C00R C00O C01B C01M 56.3(5)
C00I C00Z C01C C01H -54.4(5)
C00Y C015 C01D C01N 58.3(5)
C00T C00W C01E C01J 54.9(5)
C00X C019 C01F C01A 57.4(5)
C00P C01A C01F C019 -57.0(5)
C00L C00S C01G C01K 56.1(5)
C00Z C01C C01H C012 53.7(6)
C00N C012 C01H C01C -55.8(5)
C00R C00V C01I C01M -57.7(5)
C00W C01E C01J C013 -55.3(6)
C00Q C013 C01J C01E 57.4(5)
C00S C01G C01K C014 -54.8(5)
C010 C014 C01K C01G 55.1(6)
C00K C00U C01L C01O -56.5(6)
C00V C01I C01M C01B 54.3(6)
C00O C01B C01M C01I -53.7(6)
C015 C01D C01N C017 -56.4(5)
C011 C017 C01N C01D 55.2(5)
C00M C018 C01O C01L -55.6(6)
C00U C01L C01O C018 55.5(6)
